data_4308558
loop_
_publ_author_name
'Bao-Qing Ma'
'Hao-Ling Sun'
'Song Gao'

_publ_section_title
;
Assembly of Hydrogen Bonded Diamondoid Networks Based on Synthetic
Metal-Organic Tetrahedral Nodes
;
_journal_name_full 'Inorganic Chemistry'
_journal_page_first 837
_journal_page_last 839
_journal_paper_doi 10.1021/ic048648q
_journal_volume 44
_journal_year 2005
_chemical_formula_sum 'C40 H40 Cl2 Mn N8 O20'
_chemical_formula_weight 1078.64
_chemical_name_systematic
; 
 ? 
;
_space_group_IT_number 82
_symmetry_cell_setting tetragonal
_symmetry_space_group_name_Hall 'I -4'
_symmetry_space_group_name_H-M 'I -4'
_atom_sites_solution_hydrogens geom
_atom_sites_solution_primary direct
_atom_sites_solution_secondary difmap
_audit_creation_method SHELXL-97
_cell_angle_alpha 90.00
_cell_angle_beta 90.00
_cell_angle_gamma 90.00
_cell_formula_units_Z 4
_cell_length_a 23.150(3)
_cell_length_b 23.150(3)
_cell_length_c 8.1500(16)
_cell_measurement_temperature 297(2)
_cell_volume 4367.8(12)
_computing_cell_refinement Scalepack
_computing_data_collection 'Nonius Kappa CCD'
_computing_data_reduction Maxus
_computing_molecular_graphics 'Simens SHEXLTL-90'
_computing_publication_material 'Simens SHELXL-97'
_computing_structure_refinement 'SHELXL-97 (Sheldrick, 1997)'
_computing_structure_solution 'SHELXS-97 (Sheldrick, 1990)'
_diffrn_ambient_temperature 297(2)
_diffrn_detector_area_resol_mean 0.72
_diffrn_measured_fraction_theta_full 0.996
_diffrn_measured_fraction_theta_max 0.996
_diffrn_measurement_device_type 'Nonius Kappa CCD'
_diffrn_measurement_method CCD
_diffrn_radiation_monochromator graphite
_diffrn_radiation_source 'fine-focus sealed tube'
_diffrn_radiation_type MoK\a
_diffrn_radiation_wavelength 0.71073
_diffrn_reflns_av_R_equivalents 0.0000
_diffrn_reflns_av_sigmaI/netI 0.0294
_diffrn_reflns_limit_h_max 30
_diffrn_reflns_limit_h_min 0
_diffrn_reflns_limit_k_max 21
_diffrn_reflns_limit_k_min -20
_diffrn_reflns_limit_l_max 10
_diffrn_reflns_limit_l_min 0
_diffrn_reflns_number 2782
_diffrn_reflns_theta_full 27.89
_diffrn_reflns_theta_max 27.89
_diffrn_reflns_theta_min 3.52
_exptl_absorpt_coefficient_mu 0.519
_exptl_absorpt_correction_T_max 0.846
_exptl_absorpt_correction_T_min 0.683
_exptl_absorpt_correction_type SORTAV
_exptl_crystal_colour red
_exptl_crystal_density_diffrn 1.640
_exptl_crystal_density_method 'not measured'
_exptl_crystal_description block
_exptl_crystal_F_000 2220
_exptl_crystal_size_max 0.24
_exptl_crystal_size_mid 0.16
_exptl_crystal_size_min 0.10
_refine_diff_density_max 1.004
_refine_diff_density_min -0.726
_refine_diff_density_rms 0.105
_refine_ls_abs_structure_details 'Flack H D (1983), Acta Cryst. A39, 876-881'
_refine_ls_abs_structure_Flack 0.00
_refine_ls_extinction_coef 0.0012(8)
_refine_ls_extinction_expression Fc^*^=kFc[1+0.001xFc^2^\l^3^/sin(2\q)]^-1/4^
_refine_ls_extinction_method SHELXL
_refine_ls_goodness_of_fit_ref 1.075
_refine_ls_hydrogen_treatment mixed
_refine_ls_matrix_type full
_refine_ls_number_parameters 310
_refine_ls_number_reflns 2782
_refine_ls_number_restraints 0
_refine_ls_restrained_S_all 1.075
_refine_ls_R_factor_all 0.0763
_refine_ls_R_factor_gt 0.0662
_refine_ls_shift/su_max 0.000
_refine_ls_shift/su_mean 0.000
_refine_ls_structure_factor_coef Fsqd
_refine_ls_weighting_details 'calc w=1/[\s^2^(Fo^2^)+(0.1568P)^2^+2.6069P] where P=(Fo^2^+2Fc^2^)/3'
_refine_ls_weighting_scheme calc
_refine_ls_wR_factor_gt 0.1966
_refine_ls_wR_factor_ref 0.2062
_reflns_number_gt 2419
_reflns_number_total 2782
_reflns_threshold_expression >2sigma(I)
_cod_data_source_file ic048648qsi20041225_090014.cif
_cod_data_source_block i-4
_cod_database_code 4308558

loop_
_symmetry_equiv_pos_as_xyz
'x, y, z'
'-x, -y, z'
'y, -x, -z'
'-y, x, -z'
'x+1/2, y+1/2, z+1/2'
'-x+1/2, -y+1/2, z+1/2'
'y+1/2, -x+1/2, -z+1/2'
'-y+1/2, x+1/2, -z+1/2'

loop_
_atom_site_label
_atom_site_type_symbol
_atom_site_fract_x
_atom_site_fract_y
_atom_site_fract_z
_atom_site_U_iso_or_equiv
_atom_site_adp_type
_atom_site_occupancy
_atom_site_symmetry_multiplicity
_atom_site_calc_flag
_atom_site_refinement_flags
_atom_site_disorder_assembly
_atom_site_disorder_group
Mn1 Mn 1.0000 0.5000 0.7500 0.0259(4) Uani 1 4 d S . .
Mn2 Mn 0.5000 0.5000 0.5000 0.0260(4) Uani 1 4 d S . .
O1 O 0.91095(18) 0.4728(2) 0.7413(7) 0.0445(11) Uani 1 1 d . . .
O2 O 0.58009(17) 0.5636(2) 0.0693(6) 0.0421(11) Uani 1 1 d . . .
O3 O 1.0000 0.5000 0.4849(8) 0.0383(13) Uani 1 2 d S . .
H1 H 0.986(3) 0.475(3) 0.473(11) 0.04(2) Uiso 1 1 d . . .
O4 O 0.4451(2) 0.57727(17) 0.4904(6) 0.0393(10) Uani 1 1 d . . .
O5 O 0.4334(2) 0.92057(19) -0.1869(7) 0.0477(12) Uani 1 1 d . . .
O6 O 0.5000 0.5000 0.2332(8) 0.0356(12) Uani 1 2 d S . .
H2 H 0.477(2) 0.490(3) 0.173(8) 0.015(13) Uiso 1 1 d . . .
O7 O 0.6691(3) 0.7306(3) 0.474(2) 0.137(6) Uani 1 1 d . . .
O8 O 0.6965(14) 0.7941(13) 1.123(5) 0.309(13) Uiso 1 1 d . . .
O9 O 0.6314(7) 0.8112(7) 0.945(3) 0.183(6) Uiso 1 1 d . . .
O10 O 0.7018(12) 0.7485(10) 0.873(4) 0.264(9) Uiso 1 1 d . . .
O11 O 0.6250(6) 0.7289(6) 1.055(2) 0.147(4) Uiso 1 1 d . . .
N1 N 0.86864(19) 0.4869(2) 0.6409(7) 0.0324(10) Uani 1 1 d . . .
N2 N 0.62742(19) 0.5522(2) 0.1524(6) 0.0316(10) Uani 1 1 d . . .
N3 N 0.4450(2) 0.62011(19) 0.3823(6) 0.0290(9) Uani 1 1 d . . .
N4 N 0.4369(2) 0.8716(2) -0.1083(7) 0.0363(11) Uani 1 1 d . . .
C1 C 0.8266(3) 0.4479(2) 0.6132(8) 0.0335(12) Uani 1 1 d . . .
H1A H 0.8289 0.4118 0.6632 0.040 Uiso 1 1 calc R . .
C2 C 0.7814(2) 0.4597(2) 0.5149(8) 0.0358(12) Uani 1 1 d . . .
H2A H 0.7535 0.4315 0.4971 0.043 Uiso 1 1 calc R . .
C3 C 0.7756(2) 0.5140(2) 0.4387(7) 0.0287(11) Uani 1 1 d . . .
C4 C 0.8195(2) 0.5534(2) 0.4717(7) 0.0324(12) Uani 1 1 d . . .
H4A H 0.8177 0.5900 0.4249 0.039 Uiso 1 1 calc R . .
C5 C 0.8654(2) 0.5397(2) 0.5717(8) 0.0346(12) Uani 1 1 d . . .
H5A H 0.8942 0.5669 0.5914 0.042 Uiso 1 1 calc R . .
C6 C 0.7262(2) 0.5274(2) 0.3359(7) 0.0290(11) Uani 1 1 d . . .
C7 C 0.6923(3) 0.4843(2) 0.2635(8) 0.0333(12) Uani 1 1 d . . .
H7A H 0.7027 0.4459 0.2776 0.040 Uiso 1 1 calc R . .
C8 C 0.6445(2) 0.4971(3) 0.1732(8) 0.0339(12) Uani 1 1 d . . .
H8B H 0.6234 0.4673 0.1253 0.041 Uiso 1 1 calc R . .
C9 C 0.6592(3) 0.5957(3) 0.2147(8) 0.0355(13) Uani 1 1 d . . .
H9B H 0.6481 0.6337 0.1954 0.043 Uiso 1 1 calc R . .
C10 C 0.7074(2) 0.5846(2) 0.3059(7) 0.0304(11) Uani 1 1 d . . .
H10A H 0.7284 0.6153 0.3492 0.037 Uiso 1 1 calc R . .
C11 C 0.4940(3) 0.6389(2) 0.3103(8) 0.0319(12) Uani 1 1 d . . .
H11B H 0.5285 0.6195 0.3296 0.038 Uiso 1 1 calc R . .
C12 C 0.4937(2) 0.6862(2) 0.2089(7) 0.0312(12) Uani 1 1 d . . .
H12A H 0.5280 0.6986 0.1613 0.037 Uiso 1 1 calc R . .
C13 C 0.4417(2) 0.7165(2) 0.1757(7) 0.0286(11) Uani 1 1 d . . .
C14 C 0.3922(3) 0.6944(3) 0.2480(9) 0.0372(12) Uani 1 1 d . . .
H14A H 0.3568 0.7120 0.2269 0.045 Uiso 1 1 calc R . .
C15 C 0.3940(3) 0.6470(3) 0.3504(8) 0.0371(13) Uani 1 1 d . . .
H15A H 0.3601 0.6334 0.3980 0.045 Uiso 1 1 calc R . .
C16 C 0.4409(3) 0.7691(2) 0.0723(7) 0.0309(11) Uani 1 1 d . . .
C17 C 0.4901(3) 0.7985(2) 0.0272(8) 0.0359(13) Uani 1 1 d . . .
H17A H 0.5260 0.7841 0.0578 0.043 Uiso 1 1 calc R . .
C18 C 0.4872(3) 0.8491(3) -0.0624(8) 0.0396(14) Uani 1 1 d . . .
H18A H 0.5213 0.8678 -0.0914 0.048 Uiso 1 1 calc R . .
C19 C 0.3864(3) 0.8416(3) -0.0731(9) 0.0399(13) Uani 1 1 d . . .
H19A H 0.3511 0.8552 -0.1120 0.048 Uiso 1 1 calc R . .
C20 C 0.3885(2) 0.7926(2) 0.0179(8) 0.0357(12) Uani 1 1 d . . .
H20A H 0.3542 0.7741 0.0450 0.043 Uiso 1 1 calc R . .
Cl1 Cl 0.66578(8) 0.76726(9) 1.0043(3) 0.0624(6) Uani 1 1 d . . .

loop_
_atom_site_aniso_label
_atom_site_aniso_U_11
_atom_site_aniso_U_22
_atom_site_aniso_U_33
_atom_site_aniso_U_23
_atom_site_aniso_U_13
_atom_site_aniso_U_12
Mn1 0.0274(5) 0.0274(5) 0.0229(8) 0.000 0.000 0.000
Mn2 0.0270(5) 0.0270(5) 0.0240(8) 0.000 0.000 0.000
O1 0.0296(19) 0.059(3) 0.045(3) 0.023(2) -0.010(2) -0.0059(18)
O2 0.0260(19) 0.059(3) 0.041(2) 0.016(2) -0.0064(18) 0.0000(18)
O3 0.052(4) 0.037(4) 0.026(3) 0.000 0.000 -0.014(3)
O4 0.047(2) 0.0316(19) 0.040(2) 0.0108(18) 0.011(2) 0.0067(17)
O5 0.072(3) 0.031(2) 0.040(2) 0.0065(19) -0.012(2) -0.002(2)
O6 0.039(3) 0.045(3) 0.023(3) 0.000 0.000 -0.011(3)
O7 0.050(3) 0.078(5) 0.282(18) 0.041(8) 0.005(7) -0.001(3)
N1 0.025(2) 0.043(3) 0.029(3) 0.005(2) 0.0006(19) -0.0014(18)
N2 0.024(2) 0.044(3) 0.027(2) 0.007(2) 0.0015(18) -0.0017(18)
N3 0.033(2) 0.024(2) 0.030(2) -0.0023(18) -0.001(2) 0.0014(16)
N4 0.053(3) 0.024(2) 0.031(2) -0.0010(19) -0.005(2) -0.001(2)
C1 0.036(3) 0.029(2) 0.035(3) 0.005(2) -0.001(2) -0.006(2)
C2 0.034(3) 0.029(2) 0.044(3) -0.002(2) -0.005(3) -0.002(2)
C3 0.029(2) 0.031(2) 0.026(2) -0.001(2) 0.002(2) 0.000(2)
C4 0.031(2) 0.036(3) 0.030(3) 0.005(2) -0.004(2) -0.003(2)
C5 0.032(3) 0.029(3) 0.043(3) 0.004(2) -0.004(2) -0.005(2)
C6 0.027(2) 0.031(2) 0.029(3) -0.003(2) 0.002(2) 0.000(2)
C7 0.040(3) 0.027(2) 0.033(3) 0.003(2) -0.004(3) -0.001(2)
C8 0.032(3) 0.036(3) 0.033(3) -0.002(2) -0.003(2) -0.006(2)
C9 0.030(3) 0.035(3) 0.042(3) 0.003(2) 0.001(2) -0.001(2)
C10 0.026(2) 0.031(3) 0.034(3) 0.002(2) -0.002(2) -0.004(2)
C11 0.034(3) 0.030(3) 0.031(3) -0.006(2) 0.003(2) 0.007(2)
C12 0.029(2) 0.034(3) 0.031(3) 0.001(2) 0.003(2) 0.002(2)
C13 0.031(3) 0.026(2) 0.028(3) -0.004(2) -0.002(2) 0.001(2)
C14 0.032(3) 0.042(3) 0.039(3) 0.006(3) -0.005(3) 0.003(2)
C15 0.032(3) 0.040(3) 0.039(3) 0.002(3) -0.002(2) -0.003(2)
C16 0.041(3) 0.028(2) 0.024(2) -0.003(2) -0.005(2) 0.003(2)
C17 0.045(3) 0.032(3) 0.031(3) -0.001(2) -0.008(2) 0.001(2)
C18 0.045(3) 0.040(3) 0.034(3) 0.002(3) -0.003(3) -0.010(3)
C19 0.041(3) 0.038(3) 0.040(3) -0.001(3) -0.004(3) 0.009(2)
C20 0.031(3) 0.037(3) 0.039(3) 0.000(3) 0.002(2) 0.002(2)
Cl1 0.0496(9) 0.0530(10) 0.0846(15) 0.0003(10) 0.0108(11) -0.0001(7)

loop_
_atom_type_symbol
_atom_type_description
_atom_type_scat_dispersion_real
_atom_type_scat_dispersion_imag
_atom_type_scat_source
C C 0.0033 0.0016 'International Tables Vol C Tables 4.2.6.8 and 6.1.1.4'
H H 0.0000 0.0000 'International Tables Vol C Tables 4.2.6.8 and 6.1.1.4'
N N 0.0061 0.0033 'International Tables Vol C Tables 4.2.6.8 and 6.1.1.4'
O O 0.0106 0.0060 'International Tables Vol C Tables 4.2.6.8 and 6.1.1.4'
Cl Cl 0.1484 0.1585 'International Tables Vol C Tables 4.2.6.8 and 6.1.1.4'
Mn Mn 0.3368 0.7283 'International Tables Vol C Tables 4.2.6.8 and 6.1.1.4'

loop_
_geom_angle_atom_site_label_1
_geom_angle_atom_site_label_2
_geom_angle_atom_site_label_3
_geom_angle
_geom_angle_site_symmetry_1
_geom_angle_site_symmetry_3
_geom_angle_publ_flag
O1 Mn1 O1 90.063(12) 8_646 . ?
O1 Mn1 O1 90.063(12) 8_646 2_765 ?
O1 Mn1 O1 176.2(3) . 2_765 ?
O1 Mn1 O1 176.2(3) 8_646 7_566 ?
O1 Mn1 O1 90.063(11) . 7_566 ?
O1 Mn1 O1 90.063(11) 2_765 7_566 ?
O1 Mn1 O3 88.11(14) 8_646 7_566 ?
O1 Mn1 O3 91.89(14) . 7_566 ?
O1 Mn1 O3 91.89(14) 2_765 7_566 ?
O1 Mn1 O3 88.11(14) 7_566 7_566 ?
O1 Mn1 O3 91.89(14) 8_646 . ?
O1 Mn1 O3 88.11(14) . . ?
O1 Mn1 O3 88.11(14) 2_765 . ?
O1 Mn1 O3 91.89(14) 7_566 . ?
O3 Mn1 O3 180.000(1) 7_566 . ?
O6 Mn2 O6 180.000(1) 3_566 . ?
O6 Mn2 O4 87.96(13) 3_566 4_656 ?
O6 Mn2 O4 92.04(13) . 4_656 ?
O6 Mn2 O4 92.04(13) 3_566 2_665 ?
O6 Mn2 O4 87.96(13) . 2_665 ?
O4 Mn2 O4 90.072(10) 4_656 2_665 ?
O6 Mn2 O4 92.04(13) 3_566 . ?
O6 Mn2 O4 87.96(13) . . ?
O4 Mn2 O4 90.072(10) 4_656 . ?
O4 Mn2 O4 175.9(3) 2_665 . ?
O6 Mn2 O4 87.96(13) 3_566 3_566 ?
O6 Mn2 O4 92.04(13) . 3_566 ?
O4 Mn2 O4 175.9(3) 4_656 3_566 ?
O4 Mn2 O4 90.072(11) 2_665 3_566 ?
O4 Mn2 O4 90.072(11) . 3_566 ?
N1 O1 Mn1 131.2(3) . . ?
N3 O4 Mn2 129.3(3) . . ?
O1 N1 C1 118.3(5) . . ?
O1 N1 C5 121.8(5) . . ?
C1 N1 C5 119.9(5) . . ?
O2 N2 C9 120.0(5) . . ?
O2 N2 C8 119.9(5) . . ?
C9 N2 C8 120.1(5) . . ?
O4 N3 C11 121.9(5) . . ?
O4 N3 C15 118.1(5) . . ?
C11 N3 C15 119.9(5) . . ?
O5 N4 C18 122.3(5) . . ?
O5 N4 C19 118.8(5) . . ?
C18 N4 C19 118.9(5) . . ?
C2 C1 N1 121.7(5) . . ?
C1 C2 C3 121.2(5) . . ?
C4 C3 C2 115.5(5) . . ?
C4 C3 C6 123.1(5) . . ?
C2 C3 C6 121.4(5) . . ?
C5 C4 C3 121.9(5) . . ?
N1 C5 C4 119.9(5) . . ?
C7 C6 C10 114.9(5) . . ?
C7 C6 C3 122.1(5) . . ?
C10 C6 C3 122.9(5) . . ?
C8 C7 C6 122.0(5) . . ?
N2 C8 C7 120.8(5) . . ?
N2 C9 C10 120.7(6) . . ?
C9 C10 C6 121.5(5) . . ?
N3 C11 C12 121.0(5) . . ?
C11 C12 C13 120.9(5) . . ?
C14 C13 C12 116.0(5) . . ?
C14 C13 C16 122.3(5) . . ?
C12 C13 C16 121.7(5) . . ?
C15 C14 C13 121.7(5) . . ?
N3 C15 C14 120.4(5) . . ?
C17 C16 C20 116.0(5) . . ?
C17 C16 C13 123.2(5) . . ?
C20 C16 C13 120.7(5) . . ?
C16 C17 C18 121.4(6) . . ?
N4 C18 C17 121.5(6) . . ?
C20 C19 N4 120.0(6) . . ?
C19 C20 C16 122.0(6) . . ?
O8 Cl1 O11 116.5(17) . . ?
O8 Cl1 O9 102.5(15) . . ?
O11 Cl1 O9 100.8(8) . . ?
O8 Cl1 O10 111.7(17) . . ?
O11 Cl1 O10 115.9(12) . . ?
O9 Cl1 O10 107.4(14) . . ?

loop_
_geom_bond_atom_site_label_1
_geom_bond_atom_site_label_2
_geom_bond_distance
_geom_bond_site_symmetry_2
_geom_bond_publ_flag
Mn1 O1 2.157(4) 8_646 ?
Mn1 O1 2.157(4) . ?
Mn1 O1 2.157(4) 2_765 ?
Mn1 O1 2.157(4) 7_566 ?
Mn1 O3 2.161(7) 7_566 ?
Mn1 O3 2.161(6) . ?
Mn2 O6 2.175(6) 3_566 ?
Mn2 O6 2.175(6) . ?
Mn2 O4 2.195(4) 4_656 ?
Mn2 O4 2.195(4) 2_665 ?
Mn2 O4 2.195(4) . ?
Mn2 O4 2.195(4) 3_566 ?
O1 N1 1.317(6) . ?
O2 N2 1.314(6) . ?
O4 N3 1.327(6) . ?
O5 N4 1.305(6) . ?
O8 Cl1 1.35(4) . ?
O9 Cl1 1.378(17) . ?
O10 Cl1 1.42(3) . ?
O11 Cl1 1.361(14) . ?
N1 C1 1.348(7) . ?
N1 C5 1.349(7) . ?
N2 C9 1.346(8) . ?
N2 C8 1.348(8) . ?
N3 C11 1.349(8) . ?
N3 C15 1.361(8) . ?
N4 C18 1.330(8) . ?
N4 C19 1.389(8) . ?
C1 C2 1.346(8) . ?
C2 C3 1.408(8) . ?
C3 C4 1.391(7) . ?
C3 C6 1.452(8) . ?
C4 C5 1.376(8) . ?
C6 C7 1.400(8) . ?
C6 C10 1.414(8) . ?
C7 C8 1.361(8) . ?
C9 C10 1.367(8) . ?
C11 C12 1.372(9) . ?
C12 C13 1.418(8) . ?
C13 C14 1.387(8) . ?
C13 C16 1.482(8) . ?
C14 C15 1.378(9) . ?
C16 C17 1.377(9) . ?
C16 C20 1.401(8) . ?
C17 C18 1.381(9) . ?
C19 C20 1.356(9) . ?

loop_
_geom_hbond_atom_site_label_D
_geom_hbond_atom_site_label_H
_geom_hbond_atom_site_label_A
_geom_hbond_distance_DH
_geom_hbond_distance_HA
_geom_hbond_distance_DA
_geom_hbond_angle_DHA
_geom_hbond_site_symmetry_A
O3 H1 O5 0.67(7) 2.19(7) 2.779(6) 148(10) 5_545
O6 H2 O2 0.77(6) 1.99(6) 2.718(5) 158(6) 2_665
